data_4038220
loop_
_publ_author_name
'Helberg, Julian'
'Amp\&sler, Torsten'
'Zipse, Hendrik'

_publ_section_title
;
 Pyridinyl Amide Ion Pairs as Lewis Base Organocatalysts.
;
_journal_name_full 'The Journal of organic chemistry'
_journal_paper_doi 10.1021/acs.joc.0c00114
_journal_year 2020
_chemical_formula_moiety 'C12 H12 N2 O2 S'
_chemical_formula_sum 'C12 H12 N2 O2 S'
_chemical_formula_weight 248.30
_chemical_name_common 127brecryst
_space_group_crystal_system monoclinic
_space_group_IT_number 14
_space_group_name_Hall '-P 2ybc'
_space_group_name_H-M_alt 'P 1 21/c 1'
_atom_sites_solution_hydrogens mixed
_audit_block_code C12H12N2O2S_xv546_zipse
_audit_creation_method 'APEX3 v2018.7-2'
_audit_update_record 03-Sep-19
_cell_angle_alpha 90
_cell_angle_beta 103.0200(10)
_cell_angle_gamma 90
_cell_formula_units_Z 8
_cell_length_a 10.7237(4)
_cell_length_b 14.8564(5)
_cell_length_c 14.6583(5)
_cell_measurement_reflns_used 9954
_cell_measurement_temperature 104.(2)
_cell_measurement_theta_max 30.5271
_cell_measurement_theta_min 2.5419
_cell_volume 2275.26(14)
_computing_cell_refinement 'SAINT V8.38A (Bruker AXS Inc., 2017)'
_computing_data_collection 'APEX3 v2016.5-0, Bruker AXS (2016)'
_computing_data_reduction 'SAINT V8.38A (Bruker AXS Inc., 2017)'
_computing_molecular_graphics 'shelXle (C.B. Huebschle, rev 924)'
_computing_structure_refinement 'SHELXL-2018/3 (Sheldrick, 2018)'
_computing_structure_solution 'SHELXT 2014/5 (Sheldrick, 2014)'
_diffrn_ambient_temperature 104.(2)
_diffrn_detector_area_resol_mean 7.3910
_diffrn_measured_fraction_theta_full 0.997
_diffrn_measured_fraction_theta_max 0.997
_diffrn_measurement_device 'fixed-chi three-circle diffractometer'
_diffrn_measurement_device_type 'Bruker D8 Venture TXS'
_diffrn_measurement_method 'mix of phi and omega scans'
_diffrn_radiation_monochromator 'focusing mirrors'
_diffrn_radiation_type MoK\a
_diffrn_radiation_wavelength 0.71073
_diffrn_reflns_av_R_equivalents 0.0533
_diffrn_reflns_av_unetI/netI 0.0341
_diffrn_reflns_Laue_measured_fraction_full 0.997
_diffrn_reflns_Laue_measured_fraction_max 0.997
_diffrn_reflns_limit_h_max 13
_diffrn_reflns_limit_h_min -13
_diffrn_reflns_limit_k_max 19
_diffrn_reflns_limit_k_min -19
_diffrn_reflns_limit_l_max 19
_diffrn_reflns_limit_l_min -19
_diffrn_reflns_number 35558
_diffrn_reflns_point_group_measured_fraction_full 0.997
_diffrn_reflns_point_group_measured_fraction_max 0.997
_diffrn_reflns_theta_full 25.242
_diffrn_reflns_theta_max 27.484
_diffrn_reflns_theta_min 2.995
_diffrn_source 'rotating anode (TXS)'
_diffrn_source_current 50
_diffrn_source_power 2.5
_diffrn_source_type 'Bruker TXS'
_diffrn_source_voltage 50
_exptl_absorpt_coefficient_mu 0.275
_exptl_absorpt_correction_T_max 0.99
_exptl_absorpt_correction_T_min 0.95
_exptl_absorpt_correction_type multi-scan
_exptl_absorpt_process_details
;
SADABS-2016/2 - Bruker AXS area detector scaling and absorption correction
;
_exptl_crystal_colour colourless
_exptl_crystal_density_diffrn 1.450
_exptl_crystal_density_method 'not measured'
_exptl_crystal_description block
_exptl_crystal_F_000 1040
_exptl_crystal_size_max 0.080
_exptl_crystal_size_mid 0.050
_exptl_crystal_size_min 0.040
_refine_diff_density_max 0.309
_refine_diff_density_min -0.461
_refine_diff_density_rms 0.057
_refine_ls_extinction_method none
_refine_ls_goodness_of_fit_ref 1.073
_refine_ls_hydrogen_treatment mixed
_refine_ls_matrix_type full
_refine_ls_number_parameters 317
_refine_ls_number_reflns 5190
_refine_ls_number_restraints 0
_refine_ls_restrained_S_all 1.073
_refine_ls_R_factor_all 0.0495
_refine_ls_R_factor_gt 0.0361
_refine_ls_shift/su_max 0.001
_refine_ls_shift/su_mean 0.000
_refine_ls_structure_factor_coef Fsqd
_refine_ls_weighting_details 'w=1/[\s^2^(Fo^2^)+(0.0353P)^2^+1.6662P] where P=(Fo^2^+2Fc^2^)/3'
_refine_ls_weighting_scheme calc
_refine_ls_wR_factor_gt 0.0867
_refine_ls_wR_factor_ref 0.0967
_reflns_Friedel_coverage 0.000
_reflns_number_gt 4271
_reflns_number_total 5190
_reflns_threshold_expression 'I > 2\s(I)'
_cod_data_source_file jo0c00114_si_002.cif
_cod_data_source_block xv546
_cod_depositor_comments
;
The following automatic conversions were performed:

data item '_exptl_absorpt_correction_type' value 'Multi-Scan' was
changed to 'multi-scan' in accordance with the
/home/data/users/saulius/crontab/automatic-downloads/rss-feeds/ACS/lib/dictionaries/cif_core.dic
dictionary named 'cif_core.dic' version 2.4.2 last updated on
2011-04-26.

Automatic conversion script
Id: cif_fix_values 7556 2019-12-06 15:28:31Z antanas 
;
_cod_database_code 4038220
_shelx_estimated_absorpt_t_min 0.978
_shelx_estimated_absorpt_t_max 0.989
_shelx_space_group_comment
;
The symmetry employed for this shelxl refinement is uniquely defined
by the following loop, which should always be used as a source of
symmetry information in preference to the above space-group names.
They are only intended as comments.
;

loop_
_space_group_symop_operation_xyz
'x, y, z'
'-x, y+1/2, -z+1/2'
'-x, -y, -z'
'x, -y-1/2, z-1/2'

loop_
_atom_site_label
_atom_site_type_symbol
_atom_site_fract_x
_atom_site_fract_y
_atom_site_fract_z
_atom_site_U_iso_or_equiv
_atom_site_adp_type
_atom_site_occupancy
_atom_site_site_symmetry_order
_atom_site_calc_flag
_atom_site_refinement_flags_posn
_atom_site_refinement_flags_adp
_atom_site_refinement_flags_occupancy
_atom_site_disorder_assembly
_atom_site_disorder_group
C1 C 0.43662(16) 0.69512(11) 0.21371(11) 0.0158(3) Uani 1 1 d . . . . .
C2 C 0.30383(16) 0.67972(12) 0.18272(12) 0.0206(4) Uani 1 1 d . . . . .
H2A H 0.245304 0.708647 0.213084 0.025 Uiso 1 1 calc R U . . .
C3 C 0.25946(17) 0.62295(12) 0.10873(12) 0.0222(4) Uani 1 1 d . . . . .
H3 H 0.169912 0.613405 0.088217 0.027 Uiso 1 1 calc R U . . .
C4 C 0.34301(17) 0.57868(12) 0.06267(12) 0.0212(4) Uani 1 1 d . . . . .
H4A H 0.311696 0.539632 0.011292 0.025 Uiso 1 1 calc R U . . .
C5 C 0.47077(16) 0.59371(11) 0.09426(11) 0.0182(3) Uani 1 1 d . . . . .
H5 H 0.530075 0.564635 0.064732 0.022 Uiso 1 1 calc R U . . .
C6 C 0.45991(17) 0.71837(11) 0.45205(11) 0.0181(3) Uani 1 1 d . . . . .
C7 C 0.36012(18) 0.66400(13) 0.46491(13) 0.0253(4) Uani 1 1 d . . . . .
H7 H 0.277091 0.670410 0.425612 0.030 Uiso 1 1 calc R U . . .
C8 C 0.3830(2) 0.59997(13) 0.53602(14) 0.0309(4) Uani 1 1 d . . . . .
H8 H 0.314769 0.562322 0.544281 0.037 Uiso 1 1 calc R U . . .
C9 C 0.5027(2) 0.58969(12) 0.59509(12) 0.0277(4) Uani 1 1 d . . . . .
C10 C 0.6006(2) 0.64633(13) 0.58221(13) 0.0275(4) Uani 1 1 d . . . . .
H10 H 0.682911 0.641321 0.622866 0.033 Uiso 1 1 calc R U . . .
C11 C 0.58042(17) 0.70991(12) 0.51119(12) 0.0228(4) Uani 1 1 d . . . . .
H11 H 0.648654 0.747555 0.502960 0.027 Uiso 1 1 calc R U . . .
C12 C 0.5254(3) 0.51998(14) 0.67200(15) 0.0408(6) Uani 1 1 d . . . . .
H12A H 0.615001 0.500636 0.685099 0.061 Uiso 1 1 calc R U . . .
H12B H 0.469577 0.468008 0.652092 0.061 Uiso 1 1 calc R U . . .
H12C H 0.506209 0.546035 0.728725 0.061 Uiso 1 1 calc R U . . .
C13 C 0.84817(16) 0.75371(11) 0.27878(11) 0.0170(3) Uani 1 1 d . . . . .
C14 C 0.97835(16) 0.77973(12) 0.30196(12) 0.0196(3) Uani 1 1 d . . . . .
H14 H 1.038384 0.750150 0.273501 0.024 Uiso 1 1 calc R U . . .
C15 C 1.01821(17) 0.84737(12) 0.36522(12) 0.0232(4) Uani 1 1 d . . . . .
H15 H 1.105925 0.864197 0.380496 0.028 Uiso 1 1 calc R U . . .
C16 C 0.93127(18) 0.89200(13) 0.40765(13) 0.0262(4) Uani 1 1 d . . . . .
H16 H 0.959091 0.938705 0.451804 0.031 Uiso 1 1 calc R U . . .
C17 C 0.80629(18) 0.86714(12) 0.38439(13) 0.0241(4) Uani 1 1 d . . . . .
H17 H 0.745670 0.896709 0.412280 0.029 Uiso 1 1 calc R U . . .
C18 C 0.93027(16) 0.54036(12) 0.26083(12) 0.0188(3) Uani 1 1 d . . . . .
C19 C 0.84982(18) 0.47677(12) 0.28709(14) 0.0257(4) Uani 1 1 d . . . . .
H19 H 0.762213 0.473909 0.255551 0.031 Uiso 1 1 calc R U . . .
C20 C 0.8979(2) 0.41790(13) 0.35917(14) 0.0293(4) Uani 1 1 d . . . . .
H20 H 0.842840 0.373958 0.376094 0.035 Uiso 1 1 calc R U . . .
C21 C 1.0258(2) 0.42142(12) 0.40786(13) 0.0272(4) Uani 1 1 d . . . . .
C22 C 1.10472(19) 0.48468(13) 0.37930(14) 0.0278(4) Uani 1 1 d . . . . .
H22 H 1.192357 0.487628 0.410757 0.033 Uiso 1 1 calc R U . . .
C23 C 1.05870(17) 0.54351(12) 0.30612(13) 0.0233(4) Uani 1 1 d . . . . .
H23 H 1.114510 0.585621 0.287109 0.028 Uiso 1 1 calc R U . . .
C24 C 1.0760(2) 0.35862(14) 0.48847(15) 0.0392(5) Uani 1 1 d . . . . .
H24A H 1.162024 0.377693 0.520983 0.059 Uiso 1 1 calc R U . . .
H24B H 1.079641 0.297241 0.464713 0.059 Uiso 1 1 calc R U . . .
H24C H 1.018990 0.360073 0.532145 0.059 Uiso 1 1 calc R U . . .
N1 N 0.50117(13) 0.75000(10) 0.28209(10) 0.0182(3) Uani 1 1 d . . . . .
N2 N 0.51395(14) 0.64976(10) 0.16743(10) 0.0166(3) Uani 1 1 d . . . . .
H2 H 0.598(2) 0.6606(15) 0.1845(15) 0.028(6) Uiso 1 1 d . . . . .
N3 N 0.78835(13) 0.68960(10) 0.21879(10) 0.0194(3) Uani 1 1 d . . . . .
N4 N 0.76785(15) 0.80037(10) 0.32157(10) 0.0188(3) Uani 1 1 d . . . . .
H4 H 0.689(2) 0.7866(15) 0.3085(15) 0.032(6) Uiso 1 1 d . . . . .
O1 O 0.30179(12) 0.81218(9) 0.32878(9) 0.0247(3) Uani 1 1 d . . . . .
O2 O 0.51748(13) 0.87326(8) 0.39226(9) 0.0233(3) Uani 1 1 d . . . . .
O3 O 0.77169(12) 0.57197(9) 0.10237(9) 0.0266(3) Uani 1 1 d . . . . .
O4 O 0.97333(12) 0.65708(9) 0.14027(9) 0.0241(3) Uani 1 1 d . . . . .
S1 S 0.43750(4) 0.79659(3) 0.35901(3) 0.01719(11) Uani 1 1 d . . . . .
S2 S 0.86694(4) 0.61843(3) 0.17161(3) 0.01868(11) Uani 1 1 d . . . . .

loop_
_atom_site_aniso_label
_atom_site_aniso_U_11
_atom_site_aniso_U_22
_atom_site_aniso_U_33
_atom_site_aniso_U_23
_atom_site_aniso_U_13
_atom_site_aniso_U_12
C1 0.0191(8) 0.0144(7) 0.0148(7) 0.0019(6) 0.0057(6) 0.0004(6)
C2 0.0178(8) 0.0220(9) 0.0231(9) -0.0014(7) 0.0068(7) 0.0008(7)
C3 0.0175(8) 0.0238(9) 0.0246(9) -0.0018(7) 0.0031(7) -0.0046(7)
C4 0.0246(9) 0.0190(8) 0.0198(8) -0.0025(7) 0.0046(7) -0.0047(7)
C5 0.0225(8) 0.0173(8) 0.0157(8) -0.0014(6) 0.0060(7) 0.0002(7)
C6 0.0229(8) 0.0160(8) 0.0166(8) -0.0032(6) 0.0068(7) 0.0009(7)
C7 0.0235(9) 0.0293(10) 0.0248(9) -0.0019(8) 0.0091(8) -0.0036(8)
C8 0.0403(11) 0.0273(10) 0.0303(10) -0.0005(8) 0.0191(9) -0.0078(9)
C9 0.0502(12) 0.0174(9) 0.0183(8) -0.0023(7) 0.0135(8) 0.0036(8)
C10 0.0343(10) 0.0234(9) 0.0221(9) -0.0012(7) 0.0002(8) 0.0065(8)
C11 0.0228(9) 0.0204(9) 0.0241(9) -0.0017(7) 0.0031(7) -0.0003(7)
C12 0.0736(17) 0.0252(10) 0.0266(10) 0.0051(8) 0.0174(11) 0.0076(11)
C13 0.0193(8) 0.0176(8) 0.0142(7) 0.0019(6) 0.0037(6) 0.0023(6)
C14 0.0181(8) 0.0222(8) 0.0189(8) 0.0008(7) 0.0050(7) 0.0021(7)
C15 0.0216(9) 0.0247(9) 0.0224(9) 0.0013(7) 0.0030(7) -0.0040(7)
C16 0.0289(10) 0.0229(9) 0.0267(9) -0.0085(8) 0.0061(8) -0.0055(8)
C17 0.0277(9) 0.0213(9) 0.0247(9) -0.0064(7) 0.0089(8) 0.0005(7)
C18 0.0204(8) 0.0186(8) 0.0180(8) -0.0056(7) 0.0056(7) 0.0010(7)
C19 0.0234(9) 0.0224(9) 0.0333(10) -0.0057(8) 0.0107(8) -0.0020(7)
C20 0.0354(11) 0.0206(9) 0.0372(11) -0.0013(8) 0.0190(9) -0.0026(8)
C21 0.0415(11) 0.0191(9) 0.0230(9) -0.0016(7) 0.0115(8) 0.0057(8)
C22 0.0266(10) 0.0255(10) 0.0283(10) -0.0002(8) -0.0004(8) 0.0009(8)
C23 0.0198(9) 0.0225(9) 0.0270(9) 0.0000(7) 0.0040(7) -0.0019(7)
C24 0.0603(15) 0.0272(11) 0.0317(11) 0.0058(9) 0.0138(10) 0.0104(10)
N1 0.0178(7) 0.0215(7) 0.0162(7) -0.0041(6) 0.0055(6) -0.0010(6)
N2 0.0158(7) 0.0185(7) 0.0161(7) -0.0010(5) 0.0048(6) -0.0003(6)
N3 0.0158(7) 0.0217(7) 0.0206(7) -0.0058(6) 0.0040(6) 0.0023(6)
N4 0.0177(7) 0.0198(7) 0.0198(7) -0.0033(6) 0.0060(6) -0.0009(6)
O1 0.0210(6) 0.0305(7) 0.0220(6) -0.0025(5) 0.0037(5) 0.0093(5)
O2 0.0322(7) 0.0169(6) 0.0223(6) -0.0038(5) 0.0093(5) -0.0029(5)
O3 0.0232(7) 0.0332(7) 0.0212(6) -0.0125(6) -0.0001(5) 0.0018(6)
O4 0.0235(6) 0.0297(7) 0.0213(6) 0.0001(5) 0.0094(5) 0.0022(5)
S1 0.0187(2) 0.0175(2) 0.0161(2) -0.00162(15) 0.00539(15) 0.00241(16)
S2 0.0166(2) 0.0226(2) 0.0166(2) -0.00488(16) 0.00339(16) 0.00211(16)

loop_
_atom_type_symbol
_atom_type_description
_atom_type_scat_dispersion_real
_atom_type_scat_dispersion_imag
_atom_type_scat_source
C C 0.0033 0.0016 'International Tables Vol C Tables 4.2.6.8 and 6.1.1.4'
H H 0.0000 0.0000 'International Tables Vol C Tables 4.2.6.8 and 6.1.1.4'
N N 0.0061 0.0033 'International Tables Vol C Tables 4.2.6.8 and 6.1.1.4'
O O 0.0106 0.0060 'International Tables Vol C Tables 4.2.6.8 and 6.1.1.4'
S S 0.1246 0.1234 'International Tables Vol C Tables 4.2.6.8 and 6.1.1.4'

loop_
_geom_angle_atom_site_label_1
_geom_angle_atom_site_label_2
_geom_angle_atom_site_label_3
_geom_angle
_geom_angle_site_symmetry_1
_geom_angle_site_symmetry_3
_geom_angle_publ_flag
N1 C1 N2 113.53(15) . . ?
N1 C1 C2 130.20(16) . . ?
N2 C1 C2 116.26(15) . . ?
C3 C2 C1 119.93(16) . . ?
C3 C2 H2A 120.0 . . ?
C1 C2 H2A 120.0 . . ?
C2 C3 C4 121.60(16) . . ?
C2 C3 H3 119.2 . . ?
C4 C3 H3 119.2 . . ?
C5 C4 C3 117.55(16) . . ?
C5 C4 H4A 121.2 . . ?
C3 C4 H4A 121.2 . . ?
N2 C5 C4 120.55(16) . . ?
N2 C5 H5 119.7 . . ?
C4 C5 H5 119.7 . . ?
C7 C6 C11 119.99(17) . . ?
C7 C6 S1 120.87(14) . . ?
C11 C6 S1 119.12(13) . . ?
C6 C7 C8 119.25(18) . . ?
C6 C7 H7 120.4 . . ?
C8 C7 H7 120.4 . . ?
C9 C8 C7 121.70(18) . . ?
C9 C8 H8 119.1 . . ?
C7 C8 H8 119.1 . . ?
C8 C9 C10 118.03(17) . . ?
C8 C9 C12 120.9(2) . . ?
C10 C9 C12 121.1(2) . . ?
C11 C10 C9 121.26(18) . . ?
C11 C10 H10 119.4 . . ?
C9 C10 H10 119.4 . . ?
C10 C11 C6 119.73(17) . . ?
C10 C11 H11 120.1 . . ?
C6 C11 H11 120.1 . . ?
C9 C12 H12A 109.5 . . ?
C9 C12 H12B 109.5 . . ?
H12A C12 H12B 109.5 . . ?
C9 C12 H12C 109.5 . . ?
H12A C12 H12C 109.5 . . ?
H12B C12 H12C 109.5 . . ?
N3 C13 N4 113.57(15) . . ?
N3 C13 C14 130.17(16) . . ?
N4 C13 C14 116.25(15) . . ?
C15 C14 C13 120.26(16) . . ?
C15 C14 H14 119.9 . . ?
C13 C14 H14 119.9 . . ?
C14 C15 C16 120.76(17) . . ?
C14 C15 H15 119.6 . . ?
C16 C15 H15 119.6 . . ?
C17 C16 C15 118.59(17) . . ?
C17 C16 H16 120.7 . . ?
C15 C16 H16 120.7 . . ?
N4 C17 C16 120.17(17) . . ?
N4 C17 H17 119.9 . . ?
C16 C17 H17 119.9 . . ?
C23 C18 C19 120.05(17) . . ?
C23 C18 S2 120.44(14) . . ?
C19 C18 S2 119.49(14) . . ?
C20 C19 C18 119.65(18) . . ?
C20 C19 H19 120.2 . . ?
C18 C19 H19 120.2 . . ?
C19 C20 C21 121.49(18) . . ?
C19 C20 H20 119.3 . . ?
C21 C20 H20 119.3 . . ?
C22 C21 C20 117.74(17) . . ?
C22 C21 C24 121.35(19) . . ?
C20 C21 C24 120.92(19) . . ?
C23 C22 C21 121.63(18) . . ?
C23 C22 H22 119.2 . . ?
C21 C22 H22 119.2 . . ?
C22 C23 C18 119.40(17) . . ?
C22 C23 H23 120.3 . . ?
C18 C23 H23 120.3 . . ?
C21 C24 H24A 109.5 . . ?
C21 C24 H24B 109.5 . . ?
H24A C24 H24B 109.5 . . ?
C21 C24 H24C 109.5 . . ?
H24A C24 H24C 109.5 . . ?
H24B C24 H24C 109.5 . . ?
C1 N1 S1 123.59(12) . . ?
C5 N2 C1 124.10(15) . . ?
C5 N2 H2 118.5(14) . . ?
C1 N2 H2 117.3(14) . . ?
C13 N3 S2 121.69(12) . . ?
C17 N4 C13 123.96(16) . . ?
C17 N4 H4 117.9(15) . . ?
C13 N4 H4 118.2(15) . . ?
O1 S1 O2 117.33(8) . . ?
O1 S1 N1 114.47(7) . . ?
O2 S1 N1 105.29(8) . . ?
O1 S1 C6 107.18(8) . . ?
O2 S1 C6 106.95(8) . . ?
N1 S1 C6 104.71(8) . . ?
O4 S2 O3 116.87(8) . . ?
O4 S2 N3 113.92(8) . . ?
O3 S2 N3 105.14(8) . . ?
O4 S2 C18 107.33(8) . . ?
O3 S2 C18 107.46(8) . . ?
N3 S2 C18 105.40(8) . . ?

loop_
_geom_bond_atom_site_label_1
_geom_bond_atom_site_label_2
_geom_bond_distance
_geom_bond_site_symmetry_2
_geom_bond_publ_flag
C1 N1 1.355(2) . ?
C1 N2 1.362(2) . ?
C1 C2 1.413(2) . ?
C2 C3 1.372(2) . ?
C2 H2A 0.9500 . ?
C3 C4 1.401(3) . ?
C3 H3 0.9500 . ?
C4 C5 1.362(2) . ?
C4 H4A 0.9500 . ?
C5 N2 1.354(2) . ?
C5 H5 0.9500 . ?
C6 C7 1.387(2) . ?
C6 C11 1.390(2) . ?
C6 S1 1.7664(17) . ?
C7 C8 1.392(3) . ?
C7 H7 0.9500 . ?
C8 C9 1.386(3) . ?
C8 H8 0.9500 . ?
C9 C10 1.391(3) . ?
C9 C12 1.510(3) . ?
C10 C11 1.386(3) . ?
C10 H10 0.9500 . ?
C11 H11 0.9500 . ?
C12 H12A 0.9800 . ?
C12 H12B 0.9800 . ?
C12 H12C 0.9800 . ?
C13 N3 1.356(2) . ?
C13 N4 1.363(2) . ?
C13 C14 1.414(2) . ?
C14 C15 1.369(2) . ?
C14 H14 0.9500 . ?
C15 C16 1.399(3) . ?
C15 H15 0.9500 . ?
C16 C17 1.357(3) . ?
C16 H16 0.9500 . ?
C17 N4 1.353(2) . ?
C17 H17 0.9500 . ?
C18 C23 1.388(2) . ?
C18 C19 1.391(3) . ?
C18 S2 1.7654(18) . ?
C19 C20 1.379(3) . ?
C19 H19 0.9500 . ?
C20 C21 1.397(3) . ?
C20 H20 0.9500 . ?
C21 C22 1.391(3) . ?
C21 C24 1.507(3) . ?
C22 C23 1.385(3) . ?
C22 H22 0.9500 . ?
C23 H23 0.9500 . ?
C24 H24A 0.9800 . ?
C24 H24B 0.9800 . ?
C24 H24C 0.9800 . ?
N1 S1 1.6010(14) . ?
N2 H2 0.89(2) . ?
N3 S2 1.6029(14) . ?
N4 H4 0.84(2) . ?
O1 S1 1.4414(13) . ?
O2 S1 1.4430(13) . ?
O3 S2 1.4431(13) . ?
O4 S2 1.4417(13) . ?

loop_
_geom_hbond_atom_site_label_D
_geom_hbond_atom_site_label_H
_geom_hbond_atom_site_label_A
_geom_hbond_distance_DH
_geom_hbond_distance_HA
_geom_hbond_distance_DA
_geom_hbond_angle_DHA
_geom_hbond_site_symmetry_A
N2 H2 N3 0.89(2) 2.04(2) 2.929(2) 177(2) .
N4 H4 N1 0.84(2) 2.04(2) 2.886(2) 178(2) .

loop_
_geom_torsion_atom_site_label_1
_geom_torsion_atom_site_label_2
_geom_torsion_atom_site_label_3
_geom_torsion_atom_site_label_4
_geom_torsion
_geom_torsion_site_symmetry_1
_geom_torsion_site_symmetry_2
_geom_torsion_site_symmetry_3
_geom_torsion_site_symmetry_4
_geom_torsion_publ_flag
N1 C1 C2 C3 177.37(17) . . . . ?
N2 C1 C2 C3 -1.1(2) . . . . ?
C1 C2 C3 C4 0.4(3) . . . . ?
C2 C3 C4 C5 0.3(3) . . . . ?
C3 C4 C5 N2 -0.2(3) . . . . ?
C11 C6 C7 C8 -1.4(3) . . . . ?
S1 C6 C7 C8 176.73(14) . . . . ?
C6 C7 C8 C9 0.7(3) . . . . ?
C7 C8 C9 C10 0.7(3) . . . . ?
C7 C8 C9 C12 179.82(18) . . . . ?
C8 C9 C10 C11 -1.4(3) . . . . ?
C12 C9 C10 C11 179.46(17) . . . . ?
C9 C10 C11 C6 0.7(3) . . . . ?
C7 C6 C11 C10 0.7(3) . . . . ?
S1 C6 C11 C10 -177.47(14) . . . . ?
N3 C13 C14 C15 179.86(17) . . . . ?
N4 C13 C14 C15 1.0(2) . . . . ?
C13 C14 C15 C16 -0.2(3) . . . . ?
C14 C15 C16 C17 -0.3(3) . . . . ?
C15 C16 C17 N4 0.2(3) . . . . ?
C23 C18 C19 C20 1.0(3) . . . . ?
S2 C18 C19 C20 -177.55(14) . . . . ?
C18 C19 C20 C21 1.1(3) . . . . ?
C19 C20 C21 C22 -2.0(3) . . . . ?
C19 C20 C21 C24 178.03(18) . . . . ?
C20 C21 C22 C23 1.0(3) . . . . ?
C24 C21 C22 C23 -179.04(18) . . . . ?
C21 C22 C23 C18 0.9(3) . . . . ?
C19 C18 C23 C22 -1.9(3) . . . . ?
S2 C18 C23 C22 176.56(14) . . . . ?
N2 C1 N1 S1 -168.25(12) . . . . ?
C2 C1 N1 S1 13.2(3) . . . . ?
C4 C5 N2 C1 -0.6(3) . . . . ?
N1 C1 N2 C5 -177.48(15) . . . . ?
C2 C1 N2 C5 1.3(2) . . . . ?
N4 C13 N3 S2 -171.73(12) . . . . ?
C14 C13 N3 S2 9.3(3) . . . . ?
C16 C17 N4 C13 0.6(3) . . . . ?
N3 C13 N4 C17 179.73(16) . . . . ?
C14 C13 N4 C17 -1.2(2) . . . . ?
C1 N1 S1 O1 -27.59(17) . . . . ?
C1 N1 S1 O2 -157.93(14) . . . . ?
C1 N1 S1 C6 89.48(15) . . . . ?
C7 C6 S1 O1 19.57(16) . . . . ?
C11 C6 S1 O1 -162.25(13) . . . . ?
C7 C6 S1 O2 146.20(14) . . . . ?
C11 C6 S1 O2 -35.62(16) . . . . ?
C7 C6 S1 N1 -102.39(15) . . . . ?
C11 C6 S1 N1 75.79(15) . . . . ?
C13 N3 S2 O4 -41.89(16) . . . . ?
C13 N3 S2 O3 -171.11(14) . . . . ?
C13 N3 S2 C18 75.51(15) . . . . ?
C23 C18 S2 O4 17.98(16) . . . . ?
C19 C18 S2 O4 -163.52(14) . . . . ?
C23 C18 S2 O3 144.45(14) . . . . ?
C19 C18 S2 O3 -37.05(16) . . . . ?
C23 C18 S2 N3 -103.80(15) . . . . ?
C19 C18 S2 N3 74.71(15) . . . . ?
